data_4336943
loop_
_publ_author_name
'M. Menelaou'
'E. Vournari'
'V. Psycharis'
'C. P. Raptopoulou'
'A. Terzis'
'V. Tangoulis'
'Y. Sanakis'
'C. Mateescu'
'A. Salifoglou'

_publ_section_title
;
 Heptanuclear Antiferromagnetic Fe(III)-d-(-)-Quinato Assemblies with an
 S= 3/2 Ground State-pH-Specific Synthetic Chemistry, Spectroscopic,
 Structural, and Magnetic Susceptibility Studies
;
_journal_name_full 'Inorganic Chemistry'
_journal_page_first 13849
_journal_page_last 13860
_journal_paper_doi 10.1021/ic401036e
_journal_volume 52
_journal_year 2013
_chemical_formula_sum 'C42 H104 Fe7 O62.5'
_chemical_formula_weight 2000.20
_chemical_name_systematic
;
 ?
;
_space_group_IT_number 19
_symmetry_cell_setting orthorhombic
_symmetry_space_group_name_Hall 'P 2ac 2ab'
_symmetry_space_group_name_H-M 'P 21 21 21'
_atom_sites_solution_hydrogens geom
_atom_sites_solution_primary direct
_atom_sites_solution_secondary difmap
_audit_creation_method SHELXL-97
_cell_angle_alpha 90.000(3)
_cell_angle_beta 90.000(4)
_cell_angle_gamma 90.000(4)
_cell_formula_units_Z 4
_cell_length_a 11.1003(2)
_cell_length_b 21.0919(5)
_cell_length_c 40.3401(8)
_cell_measurement_reflns_used 33412
_cell_measurement_temperature 293(2)
_cell_measurement_theta_max 27.52
_cell_measurement_theta_min 3.03
_cell_volume 9444.7(3)
_computing_cell_refinement 'CrystalClear, Rigaku MSC, 2005'
_computing_data_collection 'CrystalClear, Rigaku MSC, 2005'
_computing_data_reduction 'CrystalClear, Rigaku MSC, 2005'
_computing_structure_refinement 'SHELXL-97 (Sheldrick, 1997)'
_computing_structure_solution 'SHELXS-97 (Sheldrick, 1997)'
_diffrn_ambient_temperature 293(2)
_diffrn_measured_fraction_theta_full 0.993
_diffrn_measured_fraction_theta_max 0.993
_diffrn_measurement_device_type 'Rigaku R-AXIS SPIDER IPDS'
_diffrn_measurement_method '\q scans'
_diffrn_radiation_monochromator graphite
_diffrn_radiation_source 'fine-focus sealed tube'
_diffrn_radiation_type MoK\a
_diffrn_radiation_wavelength 0.71073
_diffrn_reflns_av_R_equivalents 0.0289
_diffrn_reflns_av_sigmaI/netI 0.0401
_diffrn_reflns_limit_h_max 13
_diffrn_reflns_limit_h_min -11
_diffrn_reflns_limit_k_max 25
_diffrn_reflns_limit_k_min -23
_diffrn_reflns_limit_l_max 47
_diffrn_reflns_limit_l_min -47
_diffrn_reflns_number 33383
_diffrn_reflns_theta_full 25.00
_diffrn_reflns_theta_max 25.00
_diffrn_reflns_theta_min 3.07
_exptl_absorpt_coefficient_mu 1.144
_exptl_absorpt_correction_T_max 1.000
_exptl_absorpt_correction_T_min 0.453
_exptl_absorpt_correction_type empirical
_exptl_absorpt_process_details 'CrystalClear, Rigaku MSC, 2005'
_exptl_crystal_colour red
_exptl_crystal_density_diffrn 1.407
_exptl_crystal_description parallelepiped
_exptl_crystal_F_000 4152
_exptl_crystal_size_max 0.44
_exptl_crystal_size_mid 0.21
_exptl_crystal_size_min 0.14
_refine_diff_density_max 0.575
_refine_diff_density_min -1.151
_refine_diff_density_rms 0.096
_refine_ls_abs_structure_details 'Flack H D (1983), Acta Cryst. A39, 876-881'
_refine_ls_abs_structure_Flack 0.022(14)
_refine_ls_extinction_method none
_refine_ls_goodness_of_fit_ref 1.055
_refine_ls_hydrogen_treatment refall
_refine_ls_matrix_type full
_refine_ls_number_parameters 1115
_refine_ls_number_reflns 16508
_refine_ls_number_restraints 0
_refine_ls_restrained_S_all 1.055
_refine_ls_R_factor_all 0.0548
_refine_ls_R_factor_gt 0.0490
_refine_ls_shift/su_max 0.005
_refine_ls_shift/su_mean 0.000
_refine_ls_structure_factor_coef Fsqd
_refine_ls_weighting_details 'calc w=1/[\s^2^(Fo^2^)+(0.1043P)^2^+2.8522P] where P=(Fo^2^+2Fc^2^)/3'
_refine_ls_weighting_scheme calc
_refine_ls_wR_factor_gt 0.1435
_refine_ls_wR_factor_ref 0.1491
_reflns_number_gt 14897
_reflns_number_total 16508
_reflns_threshold_expression >2sigma(I)
_cod_data_source_file ic401036e_si_003.cif
_cod_data_source_block salfe142
_cod_original_formula_sum 'C42 H104 Fe7 O62.50'
_cod_database_code 4336943

loop_
_symmetry_equiv_pos_as_xyz
'x, y, z'
'-x+1/2, -y, z+1/2'
'x+1/2, -y+1/2, -z'
'-x, y+1/2, -z+1/2'

loop_
_atom_site_label
_atom_site_type_symbol
_atom_site_fract_x
_atom_site_fract_y
_atom_site_fract_z
_atom_site_U_iso_or_equiv
_atom_site_adp_type
_atom_site_occupancy
_atom_site_symmetry_multiplicity
_atom_site_calc_flag
_atom_site_refinement_flags
Fe1 Fe 0.93588(7) 0.92240(4) 0.115958(18) 0.04070(17) Uani 1 1 d .
Fe2 Fe 0.97993(6) 0.92186(3) 0.192580(15) 0.03033(15) Uani 1 1 d .
Fe3 Fe 0.82611(6) 0.81539(3) 0.158407(15) 0.02965(15) Uani 1 1 d .
Fe4 Fe 0.78924(6) 0.81583(3) 0.083202(15) 0.03186(15) Uani 1 1 d .
Fe5 Fe 0.90112(6) 0.92379(3) 0.039350(15) 0.03208(15) Uani 1 1 d .
Fe6 Fe 1.04830(7) 1.02837(3) 0.073031(16) 0.03628(17) Uani 1 1 d .
Fe7 Fe 1.08632(6) 1.03140(3) 0.150520(16) 0.03287(16) Uani 1 1 d .
O61 O 0.9930(3) 0.86050(15) 0.15324(7) 0.0319(7) Uani 1 1 d .
O62 O 0.7842(3) 0.87488(14) 0.12188(7) 0.0305(7) Uani 1 1 d .
O63 O 0.9548(3) 0.85977(15) 0.07600(7) 0.0325(7) Uani 1 1 d .
O64 O 0.8933(3) 0.97963(15) 0.07897(7) 0.0339(7) Uani 1 1 d .
O65 O 1.1038(3) 0.96758(15) 0.11077(7) 0.0318(7) Uani 1 1 d .
O66 O 0.9304(3) 0.98157(14) 0.15537(8) 0.0307(6) Uani 1 1 d .
O1 O 0.8955(3) 0.96867(17) 0.22832(8) 0.0418(8) Uani 1 1 d .
O2 O 0.8371(3) 0.86549(15) 0.19959(7) 0.0310(7) Uani 1 1 d .
O3 O 0.7281(5) 0.9770(2) 0.25827(11) 0.0686(13) Uani 1 1 d .
O4 O 0.6504(3) 0.80048(17) 0.17103(8) 0.0367(7) Uani 1 1 d .
H4O H 0.5963 0.7840 0.1558 0.051 Uiso 1 1 d .
O5 O 0.5209(4) 0.7231(2) 0.21533(11) 0.0572(11) Uani 1 1 d .
H5O H 0.4540 0.7278 0.2071 0.080 Uiso 1 1 calc R
O6 O 0.6734(4) 0.7361(2) 0.27188(9) 0.0517(9) Uani 1 1 d .
H6O H 0.7350 0.7154 0.2747 0.072 Uiso 1 1 calc R
C1 C 0.7910(5) 0.9496(2) 0.23790(12) 0.0410(12) Uani 1 1 d .
C2 C 0.7496(4) 0.8849(2) 0.22371(11) 0.0307(9) Uani 1 1 d .
C3 C 0.6267(5) 0.8920(2) 0.20712(12) 0.0371(11) Uani 1 1 d .
H3A H 0.5713 0.9121 0.2224 0.056 Uiso 1 1 calc R
H3B H 0.6345 0.9192 0.1878 0.056 Uiso 1 1 calc R
C4 C 0.5758(4) 0.8288(2) 0.19657(11) 0.0348(10) Uani 1 1 d .
H4 H 0.4949 0.8357 0.1875 0.052 Uiso 1 1 calc R
C5 C 0.5663(5) 0.7835(2) 0.22604(13) 0.0401(11) Uani 1 1 d .
H5 H 0.5098 0.8015 0.2422 0.060 Uiso 1 1 calc R
C6 C 0.6861(5) 0.7744(2) 0.24275(11) 0.0367(11) Uani 1 1 d .
H6 H 0.7401 0.7525 0.2273 0.055 Uiso 1 1 calc R
C7 C 0.7429(5) 0.8366(3) 0.25223(11) 0.0386(11) Uani 1 1 d .
H7A H 0.8239 0.8286 0.2603 0.058 Uiso 1 1 calc R
H7B H 0.6972 0.8550 0.2703 0.058 Uiso 1 1 calc R
O11 O 0.8370(4) 0.73643(17) 0.05966(8) 0.0429(8) Uani 1 1 d .
O12 O 0.8093(3) 0.75565(15) 0.12103(7) 0.0329(7) Uani 1 1 d .
O13 O 0.8954(4) 0.63670(19) 0.06452(9) 0.0506(9) Uani 1 1 d .
O14 O 0.9125(3) 0.74028(15) 0.18127(8) 0.0360(7) Uani 1 1 d .
H14O H 0.9423 0.7457 0.2002 0.050 Uiso 1 1 d .
O15 O 0.8535(4) 0.6284(2) 0.21470(9) 0.0586(11) Uani 1 1 d .
H15O H 0.9052 0.6050 0.2224 0.082 Uiso 1 1 d .
O16 O 0.6600(5) 0.5909(2) 0.17174(11) 0.0698(14) Uani 1 1 d .
H16O H 0.6409 0.5937 0.1913 0.098 Uiso 1 1 calc R
C11 C 0.8625(5) 0.6866(3) 0.07648(12) 0.0391(11) Uani 1 1 d .
C12 C 0.8481(4) 0.6931(2) 0.11435(11) 0.0338(10) Uani 1 1 d .
C13 C 0.9687(5) 0.6810(2) 0.13130(11) 0.0372(10) Uani 1 1 d .
H13A H 1.0254 0.7140 0.1252 0.056 Uiso 1 1 calc R
H13B H 1.0011 0.6406 0.1239 0.056 Uiso 1 1 calc R
C14 C 0.9533(5) 0.6800(2) 0.16921(11) 0.0343(10) Uani 1 1 d .
H14 H 1.0312 0.6702 0.1794 0.051 Uiso 1 1 calc R
C15 C 0.8627(5) 0.6289(2) 0.17913(12) 0.0413(12) Uani 1 1 d .
H15 H 0.8929 0.5876 0.1717 0.062 Uiso 1 1 calc R
C16 C 0.7421(5) 0.6403(3) 0.16366(13) 0.0440(12) Uani 1 1 d .
H16 H 0.7099 0.6803 0.1722 0.066 Uiso 1 1 calc R
C17 C 0.7505(5) 0.6450(2) 0.12611(12) 0.0409(11) Uani 1 1 d .
H17A H 0.6728 0.6578 0.1174 0.061 Uiso 1 1 calc R
H17B H 0.7692 0.6035 0.1171 0.061 Uiso 1 1 calc R
O21 O 0.6120(3) 0.80595(18) 0.07831(8) 0.0420(8) Uani 1 1 d .
O22 O 0.7599(3) 0.86771(15) 0.04212(8) 0.0323(7) Uani 1 1 d .
O23 O 0.4472(3) 0.8345(2) 0.05034(9) 0.0473(9) Uani 1 1 d .
O24 O 0.7963(3) 0.98111(17) 0.01105(9) 0.0418(8) Uani 1 1 d .
H24O H 0.8122 1.0178 0.0005 0.059 Uiso 1 1 d .
O25 O 0.7091(6) 0.9864(3) -0.05421(12) 0.0849(17) Uani 1 1 d .
H25O H 0.7030 1.0243 -0.0501 0.119 Uiso 1 1 calc R
O26 O 0.6572(5) 0.8546(3) -0.06247(9) 0.0682(13) Uani 1 1 d .
H26O H 0.6906 0.8201 -0.0642 0.095 Uiso 1 1 calc R
C21 C 0.5576(5) 0.8360(3) 0.05456(12) 0.0387(11) Uani 1 1 d .
C22 C 0.6383(4) 0.8733(2) 0.03095(11) 0.0344(10) Uani 1 1 d .
C23 C 0.6012(5) 0.9425(3) 0.03058(13) 0.0443(12) Uani 1 1 d .
H23A H 0.6184 0.9612 0.0520 0.066 Uiso 1 1 calc R
H23B H 0.5151 0.9453 0.0268 0.066 Uiso 1 1 calc R
C24 C 0.6667(5) 0.9797(3) 0.00381(14) 0.0485(13) Uani 1 1 d .
H24 H 0.6361 1.0233 0.0037 0.068 Uiso 1 1 calc R
C25 C 0.6472(7) 0.9512(3) -0.02999(15) 0.0614(17) Uani 1 1 d .
H25 H 0.5609 0.9532 -0.0350 0.086 Uiso 1 1 calc R
C26 C 0.6856(6) 0.8823(3) -0.03059(12) 0.0477(13) Uani 1 1 d .
H26 H 0.7729 0.8800 -0.0271 0.071 Uiso 1 1 calc R
C27 C 0.6240(5) 0.8455(3) -0.00377(12) 0.0429(12) Uani 1 1 d .
H27A H 0.6556 0.8026 -0.0037 0.064 Uiso 1 1 calc R
H27B H 0.5387 0.8429 -0.0089 0.064 Uiso 1 1 calc R
O31 O 1.2151(4) 1.0392(2) 0.05564(10) 0.0548(10) Uani 1 1 d .
O32 O 1.0403(3) 0.97872(17) 0.03086(8) 0.0369(7) Uani 1 1 d .
O33 O 1.3436(4) 1.0187(3) 0.01443(12) 0.0667(12) Uani 1 1 d .
O34 O 0.9774(3) 0.86472(18) 0.00443(8) 0.0445(8) Uani 1 1 d .
H34O H 0.9393 0.8187 0.0003 0.062 Uiso 1 1 d .
O35 O 0.9908(6) 0.8585(3) -0.06541(12) 0.0835(16) Uani 1 1 d .
H35O H 1.0259 0.8290 -0.0745 0.117 Uiso 1 1 calc R
O36 O 1.0255(6) 0.9921(3) -0.07729(12) 0.0926(18) Uani 1 1 d .
H36O H 1.0924 0.9948 -0.0858 0.130 Uiso 1 1 calc R
C31 C 1.2437(5) 1.0130(3) 0.02773(14) 0.0473(13) Uani 1 1 d .
C32 C 1.1464(5) 0.9743(3) 0.01030(12) 0.0463(13) Uani 1 1 d .
C33 C 1.1822(5) 0.9059(3) 0.00702(14) 0.0495(13) Uani 1 1 d .
H33A H 1.1894 0.8874 0.0290 0.074 Uiso 1 1 calc R
H33B H 1.2605 0.9034 -0.0036 0.074 Uiso 1 1 calc R
C34 C 1.0923(6) 0.8676(3) -0.01300(15) 0.0573(15) Uani 1 1 d .
H34 H 1.1234 0.8243 -0.0155 0.086 Uiso 1 1 calc R
C35 C 1.0760(7) 0.8960(4) -0.04730(15) 0.0660(18) Uani 1 1 d .
H35 H 1.1535 0.8946 -0.0589 0.099 Uiso 1 1 calc R
C36 C 1.0364(7) 0.9648(4) -0.04463(14) 0.0669(19) Uani 1 1 d .
H36 H 0.9570 0.9659 -0.0340 0.100 Uiso 1 1 calc R
C37 C 1.1218(6) 1.0032(3) -0.02395(14) 0.0575(15) Uani 1 1 d .
H37A H 1.0887 1.0454 -0.0211 0.086 Uiso 1 1 calc R
H37B H 1.1975 1.0074 -0.0357 0.086 Uiso 1 1 calc R
O41 O 0.9733(4) 1.10641(18) 0.05472(9) 0.0525(10) Uani 1 1 d .
O42 O 1.0611(3) 1.08701(16) 0.11185(8) 0.0369(8) Uani 1 1 d .
O43 O 0.9059(7) 1.2033(2) 0.06522(13) 0.096(2) Uani 1 1 d .
O44 O 1.0206(3) 1.10316(16) 0.17843(8) 0.0389(8) Uani 1 1 d .
H44O H 1.0043 1.0998 0.2034 0.055 Uiso 1 1 d .
O45 O 1.0931(5) 1.2190(2) 0.20600(10) 0.0587(11) Uani 1 1 d .
H45O H 1.1147 1.1837 0.2121 0.082 Uiso 1 1 calc R
O46 O 1.2351(6) 1.2601(3) 0.15014(13) 0.0865(18) Uani 1 1 d .
H46O H 1.2324 1.2747 0.1690 0.121 Uiso 1 1 calc R
C41 C 0.9591(7) 1.1545(3) 0.07393(14) 0.0597(17) Uani 1 1 d .
C42 C 1.0123(6) 1.1491(2) 0.10896(13) 0.0453(12) Uani 1 1 d .
C43 C 0.9119(5) 1.1583(3) 0.13460(14) 0.0464(12) Uani 1 1 d .
H43A H 0.8686 1.1972 0.1298 0.070 Uiso 1 1 calc R
H43B H 0.8553 1.1234 0.1331 0.070 Uiso 1 1 calc R
C44 C 0.9638(5) 1.1615(2) 0.16951(14) 0.0417(12) Uani 1 1 d .
H44 H 0.8976 1.1693 0.1851 0.062 Uiso 1 1 calc R
C45 C 1.0540(6) 1.2160(3) 0.17239(14) 0.0490(13) Uani 1 1 d .
H45 H 1.0128 1.2557 0.1669 0.074 Uiso 1 1 calc R
C46 C 1.1583(6) 1.2065(3) 0.14802(15) 0.0529(14) Uani 1 1 d .
H46 H 1.2033 1.1682 0.1540 0.079 Uiso 1 1 calc R
C47 C 1.1095(7) 1.1999(3) 0.11310(14) 0.0529(15) Uani 1 1 d .
H47A H 1.1759 1.1900 0.0983 0.079 Uiso 1 1 calc R
H47B H 1.0764 1.2404 0.1063 0.079 Uiso 1 1 calc R
O51 O 1.0995(3) 0.87426(17) 0.21971(9) 0.0422(8) Uani 1 1 d .
O52 O 1.1209(3) 0.97994(15) 0.19021(8) 0.0314(7) Uani 1 1 d .
O53 O 1.2923(4) 0.8663(2) 0.23482(12) 0.0626(12) Uani 1 1 d .
O54 O 1.2653(3) 1.05002(17) 0.14914(9) 0.0400(8) Uani 1 1 d .
H54O H 1.2966 1.0855 0.1267 0.056 Uiso 1 1 d .
O55 O 1.4336(5) 1.1264(2) 0.18287(12) 0.0617(11) Uani 1 1 d .
H55O H 1.4459 1.1241 0.1629 0.086 Uiso 1 1 calc R
O56 O 1.3468(4) 1.1090(2) 0.24818(10) 0.0530(10) Uani 1 1 d .
H56O H 1.2946 1.1116 0.2625 0.074 Uiso 1 1 calc R
C51 C 1.2082(5) 0.8956(2) 0.22100(13) 0.0433(12) Uani 1 1 d .
C52 C 1.2311(4) 0.9610(2) 0.20619(11) 0.0346(10) Uani 1 1 d .
C53 C 1.3306(5) 0.9572(2) 0.17985(13) 0.0399(11) Uani 1 1 d .
H53A H 1.4012 0.9370 0.1893 0.060 Uiso 1 1 calc R
H53B H 1.3031 0.9313 0.1615 0.060 Uiso 1 1 calc R
C54 C 1.3643(4) 1.0213(3) 0.16727(13) 0.0391(11) Uani 1 1 d .
H54 H 1.4323 1.0164 0.1520 0.059 Uiso 1 1 calc R
C55 C 1.4033(5) 1.0656(3) 0.19522(13) 0.0416(11) Uani 1 1 d .
H55 H 1.4746 1.0474 0.2059 0.062 Uiso 1 1 calc R
C56 C 1.3031(5) 1.0718(3) 0.22125(13) 0.0410(11) Uani 1 1 d .
H56 H 1.2335 1.0930 0.2113 0.061 Uiso 1 1 calc R
C57 C 1.2648(5) 1.0067(2) 0.23384(13) 0.0394(11) Uani 1 1 d .
H57A H 1.3303 0.9885 0.2466 0.059 Uiso 1 1 calc R
H57B H 1.1963 1.0117 0.2485 0.059 Uiso 1 1 calc R
O1W O 0.8693(4) 0.7593(2) -0.00694(10) 0.0552(10) Uani 1 1 d .
O2W O 1.0297(4) 0.7512(2) 0.23658(9) 0.0551(10) Uani 1 1 d .
O3W O 0.9691(4) 1.0913(2) 0.24123(10) 0.0588(11) Uani 1 1 d .
O4W O 1.2096(5) 0.7995(3) 0.14557(17) 0.0885(17) Uani 1 1 d .
O5W O 0.5575(5) 0.9356(3) 0.12138(14) 0.0826(16) Uani 1 1 d .
O6W O 1.1525(5) 0.7812(3) 0.07176(14) 0.0803(15) Uani 1 1 d .
O7W O 0.6840(6) 1.0462(4) 0.09841(19) 0.111(2) Uani 1 1 d .
O8W O 1.3211(5) 0.8994(3) 0.10172(13) 0.0803(15) Uani 1 1 d .
O9W O 0.7170(5) 1.0418(3) 0.17131(15) 0.0835(16) Uani 1 1 d .
O10W O 0.4880(5) 0.7539(3) 0.13175(11) 0.0750(14) Uani 1 1 d .
O11W O 0.8713(18) 1.0871(8) -0.0077(5) 0.057(4) Uani 0.50 1 d P
O12W O 1.354(2) 1.1202(9) 0.0990(6) 0.138(10) Uani 0.50 1 d P
O13W O 0.8394(18) 1.1022(8) -0.0022(5) 0.057(4) Uani 0.50 1 d P
O14W O 0.6593(9) 0.1517(6) 0.2103(4) 0.074(4) Uani 0.40 1 d P
O15W O 0.2615(12) 0.7091(7) 0.2010(6) 0.108(7) Uani 0.40 1 d P
O16W O 0.2746(18) 0.7368(9) 0.1994(5) 0.078(5) Uiso 0.35 1 d P
O17W O 0.750(4) 0.280(2) 0.2066(11) 0.120(15) Uiso 0.30 1 d P
O18W O 0.411(2) 0.5854(11) 0.2306(6) 0.083(7) Uiso 0.30 1 d P
O19W O 0.723(4) 0.452(2) 0.1057(10) 0.085(10) Uiso 0.15 1 d P
O20W O 0.4416(16) 0.6283(8) 0.1381(4) 0.094(4) Uiso 0.40 1 d P
O21W O 0.8989(19) 0.5109(9) 0.0878(5) 0.104(6) Uiso 0.40 1 d P
O22W O 0.4869(19) 0.2970(10) 0.1839(5) 0.088(5) Uiso 0.35 1 d P
O23W O 1.3715(18) 1.0988(10) 0.0988(4) 0.073(4) Uiso 0.50 1 d P
O24W O 0.4316(19) 0.6320(10) 0.1610(5) 0.097(5) Uiso 0.35 1 d P
O25W O 0.184(3) 0.5774(14) 0.1884(7) 0.085(7) Uiso 0.20 1 d P
O26W O 0.443(3) 0.577(2) 0.2214(9) 0.080(10) Uiso 0.20 1 d P
O27W O 0.418(2) 0.3906(12) 0.0690(6) 0.087(6) Uiso 0.25 1 d P
O28W O 0.237(3) 0.5699(13) 0.1205(7) 0.076(7) Uiso 0.20 1 d P
O29W O 0.299(3) 0.5853(14) 0.1100(7) 0.077(7) Uiso 0.20 1 d P
O30W O 0.483(3) 0.1225(15) 0.0046(7) 0.086(8) Uiso 0.20 1 d P
O31W O 0.514(2) 0.0970(12) 0.0508(6) 0.087(6) Uiso 0.25 1 d P
O32W O 0.160(6) 0.383(3) 0.1290(15) 0.135(19) Uiso 0.15 1 d P
O33W O 0.724(2) 0.2719(12) 0.2149(6) 0.074(6) Uiso 0.30 1 d P
O34W O 0.715(5) 0.296(3) 0.2027(15) 0.091(15) Uiso 0.15 1 d P
O35W O 0.937(4) 0.4223(19) 0.0451(9) 0.085(10) Uiso 0.15 1 d P
O36W O 0.7008(16) 0.4827(8) 0.1226(4) 0.069(4) Uiso 0.30 1 d P
O37W O 0.699(3) 0.1308(16) 0.2258(8) 0.087(9) Uiso 0.20 1 d P
O38W O 0.505(6) 0.431(3) 0.1845(15) 0.14(2) Uiso 0.15 1 d P
O39W O 0.646(4) 0.148(2) 0.0597(10) 0.090(11) Uiso 0.15 1 d P
O40W O 1.056(4) 0.398(2) 0.0640(11) 0.095(12) Uiso 0.15 1 d P
O41W O 0.461(4) 0.217(2) 0.1267(10) 0.091(11) Uiso 0.15 1 d P
O42W O 0.460(4) 0.277(2) 0.1743(11) 0.087(12) Uiso 0.15 1 d P
O43W O 0.214(3) 0.3703(16) 0.1121(8) 0.066(8) Uiso 0.15 1 d P
O44W O 0.460(3) 0.546(2) 0.2184(9) 0.067(9) Uiso 0.15 1 d P
O45W O 0.899(9) 0.424(4) 0.196(2) 0.16(3) Uiso 0.15 1 d P
O46W O 0.969(10) 0.411(5) 0.191(2) 0.20(4) Uiso 0.15 1 d P
O47W O 0.817(7) 0.443(3) 0.1790(16) 0.14(2) Uiso 0.15 1 d P
O48W O 0.308(5) 0.642(3) 0.1254(12) 0.115(15) Uiso 0.15 1 d P
O49W O 0.853(4) 0.319(2) 0.0938(11) 0.101(13) Uiso 0.15 1 d P
O50W O 0.209(7) 0.201(3) 0.0208(16) 0.16(2) Uiso 0.15 1 d P
O51W O 1.395(2) 1.0735(12) 0.0965(5) 0.046(6) Uiso 0.20 1 d P
O52W O 0.948(2) 0.5186(12) 0.0968(6) 0.062(6) Uiso 0.20 1 d P
H61O H 1.0607 0.8388 0.1524 0.500 Uiso 1 1 d .
H63O H 1.0046 0.8453 0.0779 0.500 Uiso 1 1 d .
H65O H 1.1703 0.9566 0.1066 0.500 Uiso 1 1 d .

loop_
_atom_site_aniso_label
_atom_site_aniso_U_11
_atom_site_aniso_U_22
_atom_site_aniso_U_33
_atom_site_aniso_U_23
_atom_site_aniso_U_13
_atom_site_aniso_U_12
Fe1 0.0426(4) 0.0415(4) 0.0380(3) -0.0004(3) -0.0025(3) -0.0018(3)
Fe2 0.0316(3) 0.0312(3) 0.0282(3) -0.0014(3) -0.0020(3) -0.0016(3)
Fe3 0.0326(3) 0.0302(3) 0.0261(3) -0.0025(3) -0.0004(3) 0.0020(3)
Fe4 0.0350(3) 0.0333(3) 0.0273(3) -0.0015(3) -0.0040(3) 0.0004(3)
Fe5 0.0334(3) 0.0360(4) 0.0268(3) -0.0019(3) -0.0017(3) -0.0004(3)
Fe6 0.0426(4) 0.0375(4) 0.0287(3) -0.0004(3) -0.0019(3) -0.0060(3)
Fe7 0.0339(3) 0.0331(3) 0.0316(3) 0.0008(3) -0.0046(3) 0.0015(3)
O61 0.0316(16) 0.0352(16) 0.0288(15) -0.0017(13) 0.0005(13) -0.0055(14)
O62 0.0337(17) 0.0282(15) 0.0297(15) -0.0015(12) -0.0031(13) 0.0011(13)
O63 0.0348(17) 0.0347(17) 0.0282(15) -0.0049(13) -0.0023(13) 0.0030(14)
O64 0.0377(17) 0.0341(17) 0.0299(15) -0.0009(13) -0.0039(14) -0.0016(14)
O65 0.0323(16) 0.0336(16) 0.0294(15) -0.0027(13) -0.0004(13) -0.0017(14)
O66 0.0302(15) 0.0283(16) 0.0335(15) -0.0023(13) -0.0048(13) -0.0002(13)
O1 0.050(2) 0.0376(18) 0.0378(17) -0.0091(15) 0.0096(16) -0.0086(16)
O2 0.0299(16) 0.0332(17) 0.0299(15) -0.0031(13) 0.0025(13) -0.0009(13)
O3 0.083(3) 0.052(3) 0.071(3) -0.027(2) 0.030(3) -0.001(2)
O4 0.0276(16) 0.046(2) 0.0364(17) -0.0010(14) -0.0017(14) 0.0010(14)
O5 0.053(2) 0.049(2) 0.069(3) 0.013(2) -0.008(2) -0.0139(19)
O6 0.063(2) 0.048(2) 0.044(2) 0.0181(17) -0.0041(19) -0.0007(19)
C1 0.046(3) 0.040(3) 0.037(2) -0.005(2) 0.008(2) 0.009(2)
C2 0.033(2) 0.034(2) 0.026(2) 0.0004(18) 0.0056(18) 0.0023(19)
C3 0.038(3) 0.037(3) 0.037(2) 0.008(2) 0.003(2) 0.010(2)
C4 0.030(2) 0.042(3) 0.032(2) 0.0049(19) 0.0010(19) 0.007(2)
C5 0.037(3) 0.040(3) 0.044(3) 0.005(2) 0.004(2) -0.003(2)
C6 0.041(3) 0.040(3) 0.029(2) 0.0047(19) 0.003(2) 0.001(2)
C7 0.042(3) 0.047(3) 0.027(2) 0.004(2) 0.000(2) 0.005(2)
O11 0.064(2) 0.0366(19) 0.0278(15) -0.0052(14) 0.0009(16) -0.0003(17)
O12 0.0392(19) 0.0308(16) 0.0287(15) -0.0026(12) -0.0031(14) 0.0026(14)
O13 0.066(3) 0.041(2) 0.045(2) -0.0114(16) 0.0121(19) 0.0050(19)
O14 0.0430(19) 0.0323(17) 0.0326(16) 0.0025(13) -0.0066(15) 0.0040(14)
O15 0.074(3) 0.065(3) 0.0367(19) 0.0185(18) -0.0078(19) -0.007(2)
O16 0.075(3) 0.081(3) 0.053(2) 0.019(2) -0.001(2) -0.040(3)
C11 0.039(3) 0.041(3) 0.037(2) -0.004(2) 0.004(2) 0.000(2)
C12 0.035(2) 0.032(2) 0.035(2) -0.0027(19) 0.002(2) 0.0006(19)
C13 0.041(3) 0.033(2) 0.037(2) -0.005(2) 0.003(2) 0.006(2)
C14 0.040(2) 0.033(2) 0.030(2) 0.0022(18) -0.0027(19) 0.003(2)
C15 0.056(3) 0.033(3) 0.035(2) 0.002(2) -0.002(2) -0.004(2)
C16 0.050(3) 0.044(3) 0.039(3) 0.004(2) 0.006(2) -0.008(2)
C17 0.050(3) 0.034(2) 0.039(3) -0.004(2) -0.008(2) -0.006(2)
O21 0.0370(18) 0.052(2) 0.0367(17) 0.0103(15) -0.0066(15) -0.0084(16)
O22 0.0308(16) 0.0358(17) 0.0304(15) -0.0004(13) -0.0041(13) -0.0016(13)
O23 0.0315(19) 0.071(3) 0.0392(18) -0.0083(17) -0.0013(15) -0.0001(17)
O24 0.0435(19) 0.0392(19) 0.0428(18) 0.0067(15) -0.0120(16) -0.0007(15)
O25 0.124(5) 0.079(3) 0.052(3) 0.028(2) -0.021(3) -0.023(3)
O26 0.091(4) 0.089(4) 0.0246(17) -0.0101(19) -0.004(2) -0.023(3)
C21 0.034(3) 0.048(3) 0.034(2) -0.014(2) 0.001(2) -0.002(2)
C22 0.030(2) 0.041(3) 0.032(2) -0.0020(19) -0.0063(19) -0.002(2)
C23 0.037(3) 0.051(3) 0.045(3) -0.002(2) -0.011(2) 0.006(2)
C24 0.044(3) 0.044(3) 0.057(3) 0.003(3) -0.014(3) 0.003(2)
C25 0.073(4) 0.062(4) 0.049(3) 0.012(3) -0.026(3) -0.016(3)
C26 0.050(3) 0.064(4) 0.029(2) -0.004(2) -0.011(2) -0.011(3)
C27 0.041(3) 0.055(3) 0.032(2) -0.002(2) -0.012(2) -0.005(2)
O31 0.041(2) 0.075(3) 0.048(2) -0.002(2) 0.0026(18) -0.021(2)
O32 0.0362(17) 0.0408(19) 0.0336(16) -0.0009(14) 0.0023(14) -0.0021(15)
O33 0.044(2) 0.086(3) 0.070(3) -0.003(2) 0.017(2) -0.013(2)
O34 0.047(2) 0.051(2) 0.0351(17) -0.0110(15) 0.0103(16) 0.0023(17)
O35 0.097(4) 0.106(4) 0.047(2) -0.026(3) 0.003(3) -0.017(4)
O36 0.122(5) 0.114(5) 0.042(2) 0.016(3) -0.007(3) -0.015(4)
C31 0.040(3) 0.058(3) 0.044(3) 0.009(2) 0.004(2) -0.001(3)
C32 0.042(3) 0.063(4) 0.034(2) 0.000(2) 0.012(2) -0.001(3)
C33 0.045(3) 0.057(3) 0.047(3) -0.007(2) 0.007(2) 0.007(3)
C34 0.051(3) 0.067(4) 0.054(3) -0.016(3) 0.011(3) 0.008(3)
C35 0.073(4) 0.082(5) 0.043(3) -0.009(3) 0.018(3) -0.006(4)
C36 0.069(4) 0.102(6) 0.029(3) 0.002(3) -0.003(3) 0.002(4)
C37 0.062(4) 0.071(4) 0.039(3) 0.012(3) 0.011(3) 0.002(3)
O41 0.079(3) 0.038(2) 0.0404(19) 0.0029(16) -0.015(2) -0.0015(19)
O42 0.049(2) 0.0307(17) 0.0313(16) 0.0004(13) -0.0048(15) -0.0016(15)
O43 0.175(6) 0.046(3) 0.066(3) -0.001(2) -0.051(4) 0.028(3)
O44 0.0449(19) 0.0299(17) 0.0421(18) -0.0033(14) -0.0038(16) 0.0021(14)
O45 0.071(3) 0.058(3) 0.047(2) -0.0144(19) -0.011(2) -0.009(2)
O46 0.098(4) 0.089(4) 0.072(3) -0.013(3) 0.000(3) -0.055(3)
C41 0.095(5) 0.041(3) 0.044(3) 0.009(2) -0.024(3) -0.003(3)
C42 0.063(4) 0.034(3) 0.039(3) 0.003(2) -0.010(3) -0.001(3)
C43 0.050(3) 0.036(3) 0.054(3) -0.002(2) -0.016(3) 0.006(2)
C44 0.042(3) 0.031(2) 0.052(3) -0.007(2) -0.005(2) 0.005(2)
C45 0.058(3) 0.037(3) 0.052(3) -0.010(2) -0.011(3) -0.001(2)
C46 0.065(4) 0.038(3) 0.056(3) -0.002(2) -0.007(3) -0.018(3)
C47 0.076(4) 0.037(3) 0.046(3) 0.002(2) -0.001(3) -0.018(3)
O51 0.045(2) 0.0381(19) 0.0431(18) 0.0094(15) -0.0144(16) -0.0052(16)
O52 0.0280(15) 0.0314(16) 0.0348(16) 0.0033(13) -0.0079(13) 0.0014(13)
O53 0.048(2) 0.051(2) 0.089(3) 0.013(2) -0.026(2) 0.0076(19)
O54 0.0337(18) 0.045(2) 0.0413(18) -0.0030(15) -0.0012(15) -0.0027(15)
O55 0.067(3) 0.053(2) 0.065(3) -0.005(2) 0.005(2) -0.019(2)
O56 0.061(3) 0.052(2) 0.047(2) -0.0202(18) -0.0002(19) -0.011(2)
C51 0.046(3) 0.038(3) 0.046(3) 0.000(2) -0.017(2) 0.005(2)
C52 0.029(2) 0.042(3) 0.033(2) -0.005(2) -0.0090(19) 0.003(2)
C53 0.031(2) 0.042(3) 0.047(3) -0.011(2) -0.001(2) 0.011(2)
C54 0.024(2) 0.048(3) 0.045(3) -0.007(2) 0.000(2) 0.000(2)
C55 0.034(2) 0.046(3) 0.045(3) -0.002(2) -0.005(2) -0.009(2)
C56 0.041(3) 0.041(3) 0.041(3) -0.008(2) -0.006(2) 0.000(2)
C57 0.037(3) 0.042(3) 0.040(3) -0.008(2) 0.000(2) -0.001(2)
O1W 0.069(3) 0.049(2) 0.048(2) -0.0109(18) 0.008(2) 0.003(2)
O2W 0.069(3) 0.055(2) 0.0411(19) 0.0008(17) -0.014(2) 0.005(2)
O3W 0.074(3) 0.056(3) 0.045(2) -0.0112(18) 0.001(2) -0.011(2)
O4W 0.055(3) 0.089(4) 0.121(5) -0.013(3) 0.010(3) 0.008(3)
O5W 0.066(3) 0.100(4) 0.082(3) -0.016(3) 0.000(3) 0.034(3)
O6W 0.077(3) 0.070(3) 0.094(4) 0.003(3) 0.005(3) 0.015(3)
O7W 0.079(4) 0.112(5) 0.142(6) -0.044(5) -0.007(4) 0.003(4)
O8W 0.062(3) 0.103(4) 0.076(3) -0.027(3) 0.011(3) 0.015(3)
O9W 0.056(3) 0.086(4) 0.109(4) 0.009(3) 0.018(3) 0.017(3)
O10W 0.066(3) 0.105(4) 0.054(3) -0.007(2) -0.002(2) -0.026(3)
O11W 0.071(10) 0.030(8) 0.071(9) -0.004(6) -0.014(7) 0.023(5)
O12W 0.123(15) 0.098(15) 0.19(2) 0.053(14) 0.048(13) 0.034(11)
O13W 0.073(11) 0.025(8) 0.073(8) -0.001(6) 0.001(7) 0.006(6)
O14W 0.026(5) 0.072(8) 0.124(11) -0.029(8) -0.029(6) 0.004(5)
O15W 0.040(7) 0.050(8) 0.23(2) -0.054(11) 0.002(9) -0.002(6)

loop_
_atom_type_symbol
_atom_type_description
_atom_type_scat_dispersion_real
_atom_type_scat_dispersion_imag
_atom_type_scat_source
C C 0.0033 0.0016 'International Tables Vol C Tables 4.2.6.8 and 6.1.1.4'
H H 0.0000 0.0000 'International Tables Vol C Tables 4.2.6.8 and 6.1.1.4'
O O 0.0106 0.0060 'International Tables Vol C Tables 4.2.6.8 and 6.1.1.4'
Fe Fe 0.3463 0.8444 'International Tables Vol C Tables 4.2.6.8 and 6.1.1.4'

loop_
_geom_angle_atom_site_label_1
_geom_angle_atom_site_label_2
_geom_angle_atom_site_label_3
_geom_angle
O62 Fe1 O64 101.40(14)
O62 Fe1 O66 101.09(13)
O64 Fe1 O66 102.07(13)
O62 Fe1 O61 81.63(12)
O64 Fe1 O61 175.73(15)
O66 Fe1 O61 80.15(12)
O62 Fe1 O63 81.86(13)
O64 Fe1 O63 80.11(13)
O66 Fe1 O63 175.82(14)
O61 Fe1 O63 97.44(12)
O62 Fe1 O65 176.12(14)
O64 Fe1 O65 81.97(13)
O66 Fe1 O65 79.95(12)
O61 Fe1 O65 94.91(13)
O63 Fe1 O65 96.92(13)
O1 Fe2 O52 95.74(14)
O1 Fe2 O51 99.57(16)
O52 Fe2 O51 79.21(14)
O1 Fe2 O2 79.57(14)
O52 Fe2 O2 174.51(13)
O51 Fe2 O2 98.66(14)
O1 Fe2 O66 95.76(14)
O52 Fe2 O66 78.24(12)
O51 Fe2 O66 153.82(15)
O2 Fe2 O66 104.93(13)
O1 Fe2 O61 155.43(14)
O52 Fe2 O61 107.18(13)
O51 Fe2 O61 93.44(14)
O2 Fe2 O61 77.92(12)
O66 Fe2 O61 80.74(12)
O2 Fe3 O12 172.37(14)
O2 Fe3 O62 107.47(13)
O12 Fe3 O62 79.33(12)
O2 Fe3 O4 86.08(13)
O12 Fe3 O4 90.12(14)
O62 Fe3 O4 93.36(14)
O2 Fe3 O14 90.34(13)
O12 Fe3 O14 84.00(13)
O62 Fe3 O14 157.08(13)
O4 Fe3 O14 102.34(14)
O2 Fe3 O61 77.60(12)
O12 Fe3 O61 107.32(13)
O62 Fe3 O61 81.17(13)
O4 Fe3 O61 160.23(13)
O14 Fe3 O61 88.98(14)
O21 Fe4 O11 97.33(17)
O21 Fe4 O62 96.62(15)
O11 Fe4 O62 154.41(14)
O21 Fe4 O12 96.87(14)
O11 Fe4 O12 78.51(13)
O62 Fe4 O12 78.60(12)
O21 Fe4 O22 79.34(13)
O11 Fe4 O22 96.17(13)
O62 Fe4 O22 107.45(13)
O12 Fe4 O22 173.10(13)
O21 Fe4 O63 155.19(14)
O11 Fe4 O63 94.17(15)
O62 Fe4 O63 81.71(13)
O12 Fe4 O63 106.94(13)
O22 Fe4 O63 77.62(13)
O32 Fe5 O22 173.20(13)
O32 Fe5 O64 79.91(14)
O22 Fe5 O64 106.01(13)
O32 Fe5 O24 90.08(15)
O22 Fe5 O24 86.18(14)
O64 Fe5 O24 94.27(14)
O32 Fe5 O34 85.08(15)
O22 Fe5 O34 90.15(15)
O64 Fe5 O34 157.72(15)
O24 Fe5 O34 102.18(15)
O32 Fe5 O63 106.32(14)
O22 Fe5 O63 78.36(13)
O64 Fe5 O63 79.99(13)
O24 Fe5 O63 161.20(14)
O34 Fe5 O63 88.62(14)
O41 Fe6 O31 99.4(2)
O41 Fe6 O32 95.67(15)
O31 Fe6 O32 78.58(15)
O41 Fe6 O42 78.96(14)
O31 Fe6 O42 97.97(16)
O32 Fe6 O42 173.15(14)
O41 Fe6 O64 96.26(17)
O31 Fe6 O64 153.13(16)
O32 Fe6 O64 78.26(13)
O42 Fe6 O64 106.40(14)
O41 Fe6 O65 154.87(14)
O31 Fe6 O65 93.03(16)
O32 Fe6 O65 108.21(13)
O42 Fe6 O65 77.74(12)
O64 Fe6 O65 81.49(13)
O52 Fe7 O42 175.88(14)
O52 Fe7 O44 91.73(14)
O42 Fe7 O44 86.79(14)
O52 Fe7 O54 86.46(14)
O42 Fe7 O54 90.12(15)
O44 Fe7 O54 102.93(15)
O52 Fe7 O66 78.65(12)
O42 Fe7 O66 105.22(14)
O44 Fe7 O66 91.51(14)
O54 Fe7 O66 159.58(14)
O52 Fe7 O65 104.40(13)
O42 Fe7 O65 77.92(13)
O44 Fe7 O65 159.56(14)
O54 Fe7 O65 90.71(14)
O66 Fe7 O65 79.71(12)
Fe2 O61 Fe1 98.11(14)
Fe2 O61 Fe3 98.46(13)
Fe1 O61 Fe3 94.99(13)
Fe2 O61 H61O 114.7
Fe1 O61 H61O 123.8
Fe3 O61 H61O 121.5
Fe1 O62 Fe3 102.15(14)
Fe1 O62 Fe4 101.43(14)
Fe3 O62 Fe4 100.30(13)
Fe4 O63 Fe5 97.77(13)
Fe4 O63 Fe1 94.89(13)
Fe5 O63 Fe1 96.23(13)
Fe4 O63 H63O 122.5
Fe5 O63 H63O 130.0
Fe1 O63 H63O 107.3
Fe1 O64 Fe5 103.58(15)
Fe1 O64 Fe6 101.36(15)
Fe5 O64 Fe6 99.73(14)
Fe6 O65 Fe7 97.81(13)
Fe6 O65 Fe1 95.11(13)
Fe7 O65 Fe1 97.59(13)
Fe6 O65 H65O 107.5
Fe7 O65 H65O 115.8
Fe1 O65 H65O 135.6
Fe1 O66 Fe7 102.56(14)
Fe1 O66 Fe2 100.94(13)
Fe7 O66 Fe2 99.23(13)
C1 O1 Fe2 119.3(3)
C2 O2 Fe3 133.0(3)
C2 O2 Fe2 117.6(3)
Fe3 O2 Fe2 104.38(14)
C4 O4 Fe3 131.3(3)
C4 O4 H4O 104.8
Fe3 O4 H4O 120.8
C5 O5 H5O 109.5
C6 O6 H6O 109.5
O3 C1 O1 124.6(5)
O3 C1 C2 119.7(5)
O1 C1 C2 115.6(4)
O2 C2 C3 109.6(4)
O2 C2 C7 110.6(4)
C3 C2 C7 110.5(4)
O2 C2 C1 107.5(4)
C3 C2 C1 109.9(4)
C7 C2 C1 108.7(4)
C4 C3 C2 111.8(4)
C4 C3 H3A 109.2
C2 C3 H3A 109.2
C4 C3 H3B 109.2
C2 C3 H3B 109.2
H3A C3 H3B 107.9
O4 C4 C3 110.5(4)
O4 C4 C5 109.5(4)
C3 C4 C5 111.0(4)
O4 C4 H4 108.6
C3 C4 H4 108.6
C5 C4 H4 108.6
O5 C5 C6 109.4(4)
O5 C5 C4 110.2(4)
C6 C5 C4 111.5(4)
O5 C5 H5 108.6
C6 C5 H5 108.6
C4 C5 H5 108.6
O6 C6 C5 110.6(4)
O6 C6 C7 108.9(4)
C5 C6 C7 111.9(4)
O6 C6 H6 108.4
C5 C6 H6 108.4
C7 C6 H6 108.4
C6 C7 C2 114.0(4)
C6 C7 H7A 108.7
C2 C7 H7A 108.7
C6 C7 H7B 108.7
C2 C7 H7B 108.7
H7A C7 H7B 107.6
C11 O11 Fe4 119.6(3)
C12 O12 Fe3 135.5(3)
C12 O12 Fe4 118.8(3)
Fe3 O12 Fe4 100.86(14)
C14 O14 Fe3 132.4(3)
C14 O14 H14O 107.7
Fe3 O14 H14O 118.9
C15 O15 H15O 109.5
C16 O16 H16O 109.5
O13 C11 O11 124.5(5)
O13 C11 C12 120.2(5)
O11 C11 C12 115.3(4)
O12 C12 C13 109.8(4)
O12 C12 C11 107.8(4)
C13 C12 C11 109.7(4)
O12 C12 C17 109.8(4)
C13 C12 C17 111.3(4)
C11 C12 C17 108.4(4)
C12 C13 C14 110.5(4)
C12 C13 H13A 109.6
C14 C13 H13A 109.6
C12 C13 H13B 109.6
C14 C13 H13B 109.6
H13A C13 H13B 108.1
O14 C14 C15 109.2(4)
O14 C14 C13 111.1(4)
C15 C14 C13 110.1(4)
O14 C14 H14 108.8
C15 C14 H14 108.8
C13 C14 H14 108.8
O15 C15 C16 110.7(5)
O15 C15 C14 108.3(4)
C16 C15 C14 111.5(4)
O15 C15 H15 108.8
C16 C15 H15 108.8
C14 C15 H15 108.8
O16 C16 C15 111.2(5)
O16 C16 C17 108.4(4)
C15 C16 C17 111.8(5)
O16 C16 H16 108.5
C15 C16 H16 108.5
C17 C16 H16 108.5
C16 C17 C12 112.8(4)
C16 C17 H17A 109.0
C12 C17 H17A 109.0
C16 C17 H17B 109.0
C12 C17 H17B 109.0
H17A C17 H17B 107.8
C21 O21 Fe4 118.8(3)
C22 O22 Fe5 133.3(3)
C22 O22 Fe4 117.3(3)
Fe5 O22 Fe4 104.16(14)
C24 O24 Fe5 131.4(3)
C24 O24 H24O 96.6
Fe5 O24 H24O 131.7
C25 O25 H25O 109.5
C26 O26 H26O 109.5
O23 C21 O21 123.3(5)
O23 C21 C22 120.6(5)
O21 C21 C22 116.1(4)
O22 C22 C23 109.8(4)
O22 C22 C21 108.4(4)
C23 C22 C21 110.0(4)
O22 C22 C27 110.9(4)
C23 C22 C27 109.4(4)
C21 C22 C27 108.3(4)
C22 C23 C24 112.0(5)
C22 C23 H23A 109.2
C24 C23 H23A 109.2
C22 C23 H23B 109.2
C24 C23 H23B 109.2
H23A C23 H23B 107.9
O24 C24 C25 109.2(5)
O24 C24 C23 109.8(4)
C25 C24 C23 111.6(5)
O24 C24 H24 108.7
C25 C24 H24 108.7
C23 C24 H24 108.7
O25 C25 C24 110.4(5)
O25 C25 C26 111.0(6)
C24 C25 C26 110.9(5)
O25 C25 H25 108.2
C24 C25 H25 108.2
C26 C25 H25 108.2
O26 C26 C27 109.5(5)
O26 C26 C25 109.8(5)
C27 C26 C25 111.0(5)
O26 C26 H26 108.8
C27 C26 H26 108.8
C25 C26 H26 108.8
C26 C27 C22 114.6(4)
C26 C27 H27A 108.6
C22 C27 H27A 108.6
C26 C27 H27B 108.6
C22 C27 H27B 108.6
H27A C27 H27B 107.6
C31 O31 Fe6 119.0(4)
C32 O32 Fe5 134.9(3)
C32 O32 Fe6 119.1(3)
Fe5 O32 Fe6 101.29(15)
C34 O34 Fe5 131.6(4)
C34 O34 H34O 107.9
Fe5 O34 H34O 119.4
C35 O35 H35O 109.5
C36 O36 H36O 109.5
O33 C31 O31 123.7(6)
O33 C31 C32 119.2(5)
O31 C31 C32 117.1(5)
O32 C32 C33 109.2(5)
O32 C32 C31 106.2(4)
C33 C32 C31 111.5(5)
O32 C32 C37 110.3(5)
C33 C32 C37 110.4(5)
C31 C32 C37 109.2(5)
C32 C33 C34 112.6(5)
C32 C33 H33A 109.1
C34 C33 H33A 109.1
C32 C33 H33B 109.1
C34 C33 H33B 109.1
H33A C33 H33B 107.8
O34 C34 C33 109.9(4)
O34 C34 C35 110.6(5)
C33 C34 C35 110.7(6)
O34 C34 H34 108.5
C33 C34 H34 108.5
C35 C34 H34 108.5
O35 C35 C34 109.0(6)
O35 C35 C36 111.9(7)
C34 C35 C36 110.3(5)
O35 C35 H35 108.5
C34 C35 H35 108.5
C36 C35 H35 108.5
O36 C36 C37 110.2(6)
O36 C36 C35 109.9(6)
C37 C36 C35 111.8(6)
O36 C36 H36 108.3
C37 C36 H36 108.3
C35 C36 H36 108.3
C36 C37 C32 113.5(5)
C36 C37 H37A 108.9
C32 C37 H37A 108.9
C36 C37 H37B 108.9
C32 C37 H37B 108.9
H37A C37 H37B 107.7
C41 O41 Fe6 118.7(3)
C42 O42 Fe7 131.8(3)
C42 O42 Fe6 118.6(3)
Fe7 O42 Fe6 105.16(16)
C44 O44 Fe7 131.6(3)
C44 O44 H44O 103.2
Fe7 O44 H44O 124.0
C45 O45 H45O 109.5
C46 O46 H46O 109.5
O43 C41 O41 122.9(5)
O43 C41 C42 120.4(6)
O41 C41 C42 116.7(5)
O42 C42 C47 111.6(5)
O42 C42 C43 109.8(4)
C47 C42 C43 110.5(5)
O42 C42 C41 106.8(4)
C47 C42 C41 108.7(5)
C43 C42 C41 109.3(5)
C44 C43 C42 110.7(5)
C44 C43 H43A 109.5
C42 C43 H43A 109.5
C44 C43 H43B 109.5
C42 C43 H43B 109.5
H43A C43 H43B 108.1
O44 C44 C43 111.3(4)
O44 C44 C45 109.8(4)
C43 C44 C45 110.5(5)
O44 C44 H44 108.4
C43 C44 H44 108.4
C45 C44 H44 108.4
O45 C45 C44 107.8(5)
O45 C45 C46 112.8(5)
C44 C45 C46 110.4(4)
O45 C45 H45 108.6
C44 C45 H45 108.6
C46 C45 H45 108.6
O46 C46 C47 110.1(5)
O46 C46 C45 108.2(5)
C47 C46 C45 109.8(5)
O46 C46 H46 109.6
C47 C46 H46 109.6
C45 C46 H46 109.6
C46 C47 C42 114.7(5)
C46 C47 H47A 108.6
C42 C47 H47A 108.6
C46 C47 H47B 108.6
C42 C47 H47B 108.6
H47A C47 H47B 107.6
C51 O51 Fe2 118.0(3)
C52 O52 Fe7 133.0(3)
C52 O52 Fe2 118.4(3)
Fe7 O52 Fe2 103.00(14)
C54 O54 Fe7 130.4(3)
C54 O54 H54O 114.3
Fe7 O54 H54O 114.7
C55 O55 H55O 109.5
C56 O56 H56O 109.5
O53 C51 O51 123.0(5)
O53 C51 C52 119.8(5)
O51 C51 C52 117.2(4)
O52 C52 C57 111.2(4)
O52 C52 C51 106.5(4)
C57 C52 C51 109.1(4)
O52 C52 C53 108.4(4)
C57 C52 C53 111.3(4)
C51 C52 C53 110.2(4)
C54 C53 C52 111.7(4)
C54 C53 H53A 109.3
C52 C53 H53A 109.3
C54 C53 H53B 109.3
C52 C53 H53B 109.3
H53A C53 H53B 107.9
O54 C54 C53 111.0(4)
O54 C54 C55 109.4(4)
C53 C54 C55 111.9(4)
O54 C54 H54 108.1
C53 C54 H54 108.1
C55 C54 H54 108.1
O55 C55 C54 111.2(4)
O55 C55 C56 109.6(5)
C54 C55 C56 110.6(4)
O55 C55 H55 108.4
C54 C55 H55 108.4
C56 C55 H55 108.4
O56 C56 C57 109.7(4)
O56 C56 C55 108.8(4)
C57 C56 C55 110.7(4)
O56 C56 H56 109.2
C57 C56 H56 109.2
C55 C56 H56 109.2
C52 C57 C56 113.3(4)
C52 C57 H57A 108.9
C56 C57 H57A 108.9
C52 C57 H57B 108.9
C56 C57 H57B 108.9
H57A C57 H57B 107.7
O51W O12W H54O 78.7
O26W O18W O44W 30(5)
O24W O20W O48W 101(3)
O51W O23W H54O 101.6
O18W O26W O44W 126(9)
O29W O28W O48W 51(3)
O28W O29W O48W 100(4)
O17W O34W O33W 41(7)
O26W O44W O18W 23(4)
O46W O45W O47W 131(10)
O29W O48W O20W 93(3)
O29W O48W O28W 29.5(18)
O20W O48W O28W 107(3)
O23W O51W O12W 4(3)

loop_
_geom_bond_atom_site_label_1
_geom_bond_atom_site_label_2
_geom_bond_distance
Fe1 O62 1.974(3)
Fe1 O64 1.976(3)
Fe1 O66 2.022(3)
Fe1 O61 2.090(3)
Fe1 O63 2.094(3)
Fe1 O65 2.104(3)
Fe2 O1 1.983(3)
Fe2 O52 1.989(3)
Fe2 O51 1.992(4)
Fe2 O2 2.001(3)
Fe2 O66 2.035(3)
Fe2 O61 2.053(3)
Fe3 O2 1.973(3)
Fe3 O12 1.974(3)
Fe3 O62 1.990(3)
Fe3 O4 2.040(3)
Fe3 O14 2.069(3)
Fe3 O61 2.093(3)
Fe4 O21 1.988(4)
Fe4 O11 1.997(4)
Fe4 O62 1.997(3)
Fe4 O12 1.997(3)
Fe4 O22 2.012(3)
Fe4 O63 2.078(3)
Fe5 O32 1.961(3)
Fe5 O22 1.967(3)
Fe5 O64 1.987(3)
Fe5 O24 2.029(3)
Fe5 O34 2.062(3)
Fe5 O63 2.089(3)
Fe6 O41 1.987(4)
Fe6 O31 1.993(4)
Fe6 O32 2.000(3)
Fe6 O42 2.000(3)
Fe6 O64 2.019(3)
Fe6 O65 2.084(3)
Fe7 O52 1.972(3)
Fe7 O42 1.972(3)
Fe7 O44 2.022(3)
Fe7 O54 2.026(4)
Fe7 O66 2.035(3)
Fe7 O65 2.103(3)
O61 H61O 0.8806
O63 H63O 0.6364
O65 H65O 0.7913
O1 C1 1.288(7)
O2 C2 1.435(5)
O3 C1 1.223(6)
O4 C4 1.451(6)
O4 H4O 0.9272
O5 C5 1.436(7)
O5 H5O 0.8200
O6 C6 1.433(6)
O6 H6O 0.8200
C1 C2 1.550(7)
C2 C3 1.527(7)
C2 C7 1.538(6)
C3 C4 1.508(7)
C3 H3A 0.9700
C3 H3B 0.9700
C4 C5 1.530(7)
C4 H4 0.9800
C5 C6 1.504(7)
C5 H5 0.9800
C6 C7 1.505(7)
C6 H6 0.9800
C7 H7A 0.9700
C7 H7B 0.9700
O11 C11 1.283(7)
O12 C12 1.413(6)
O13 C11 1.213(6)
O14 C14 1.435(6)
O14 H14O 0.8401
O15 C15 1.438(6)
O15 H15O 0.8191
O16 C16 1.422(7)
O16 H16O 0.8200
C11 C12 1.542(6)
C12 C13 1.525(7)
C12 C17 1.559(7)
C13 C14 1.539(6)
C13 H13A 0.9700
C13 H13B 0.9700
C14 C15 1.526(7)
C14 H14 0.9800
C15 C16 1.496(8)
C15 H15 0.9800
C16 C17 1.521(7)
C16 H16 0.9800
C17 H17A 0.9700
C17 H17B 0.9700
O21 C21 1.298(6)
O22 C22 1.428(6)
O23 C21 1.238(6)
O24 C24 1.468(7)
O24 H24O 0.9005
O25 C25 1.406(8)
O25 H25O 0.8200
O26 C26 1.447(6)
O26 H26O 0.8200
C21 C22 1.525(7)
C22 C23 1.516(7)
C22 C27 1.527(6)
C23 C24 1.520(8)
C23 H23A 0.9700
C23 H23B 0.9700
C24 C25 1.506(8)
C24 H24 0.9800
C25 C26 1.516(9)
C25 H25 0.9800
C26 C27 1.497(8)
C26 H26 0.9800
C27 H27A 0.9700
C27 H27B 0.9700
O31 C31 1.294(7)
O32 C32 1.443(6)
O33 C31 1.237(7)
O34 C34 1.458(7)
O34 H34O 1.0716
O35 C35 1.433(9)
O35 H35O 0.8200
O36 C36 1.443(7)
O36 H36O 0.8200
C31 C32 1.526(8)
C32 C33 1.503(8)
C32 C37 1.535(8)
C33 C34 1.516(9)
C33 H33A 0.9700
C33 H33B 0.9700
C34 C35 1.519(9)
C34 H34 0.9800
C35 C36 1.519(11)
C35 H35 0.9800
C36 C37 1.501(10)
C36 H36 0.9800
C37 H37A 0.9700
C37 H37B 0.9700
O41 C41 1.286(8)
O42 C42 1.422(6)
O43 C41 1.237(8)
O44 C44 1.428(6)
O44 H44O 1.0261
O45 C45 1.425(7)
O45 H45O 0.8200
O46 C46 1.418(7)
O46 H46O 0.8200
C41 C42 1.536(7)
C42 C47 1.529(8)
C42 C43 1.534(8)
C43 C44 1.523(7)
C43 H43A 0.9700
C43 H43B 0.9700
C44 C45 1.529(8)
C44 H44 0.9800
C45 C46 1.531(9)
C45 H45 0.9800
C46 C47 1.515(8)
C46 H46 0.9800
C47 H47A 0.9700
C47 H47B 0.9700
O51 C51 1.289(7)
O52 C52 1.440(5)
O53 C51 1.251(7)
O54 C54 1.453(6)
O54 H54O 1.2249
O55 C55 1.417(7)
O55 H55O 0.8200
O56 C56 1.426(6)
O56 H56O 0.8200
C51 C52 1.524(7)
C52 C57 1.521(7)
C52 C53 1.535(7)
C53 C54 1.491(8)
C53 H53A 0.9700
C53 H53B 0.9700
C54 C55 1.526(7)
C54 H54 0.9800
C55 C56 1.535(8)
C55 H55 0.9800
C56 C57 1.524(8)
C56 H56 0.9800
C57 H57A 0.9700
C57 H57B 0.9700
O11W O13W 0.525(18)
O12W O51W 1.09(3)
O12W H54O 1.4788
O14W O37W 0.88(3)
O15W O16W 0.61(2)
O17W O34W 0.54(7)
O18W O26W 0.55(4)
O18W O44W 1.11(5)
O19W O36W 0.97(4)
O20W O24W 0.93(2)
O20W O48W 1.60(6)
O21W O52W 0.68(3)
O22W O42W 0.65(5)
O23W O51W 0.60(2)
O23W H54O 1.4274
O26W O44W 0.69(4)
O28W O29W 0.87(3)
O28W O48W 1.73(6)
O29W O48W 1.36(6)
O32W O43W 0.95(6)
O33W O34W 0.72(6)
O35W O40W 1.60(6)
O45W O46W 0.86(12)
O45W O47W 1.20(9)
